data_2007855
loop_
_publ_author_name
'B\'elanger, Suzanne'
'Beauchamp, Andr\'e L.'

_publ_section_title
;
 (1-Methylimidazole-<i>N</i>^3^)triphenylboron
;
_journal_issue 11
_journal_name_full 'Acta Crystallographica Section C'
_journal_page_first IUC9800057
_journal_paper_doi 10.1107/S0108270198099223
_journal_volume 54
_journal_year 1998
_chemical_formula_moiety 'C22 H21 B N2'
_chemical_formula_sum 'C22 H21 B N2'
_chemical_formula_weight 324.22
_chemical_name_systematic
;
(1-Methylimidazole-N^3^)triphenylboron
;
_space_group_IT_number 33
_symmetry_cell_setting orthorhombic
_symmetry_space_group_name_Hall 'P -2ac -2n'
_symmetry_space_group_name_H-M 'P n 21 a'
_audit_creation_method 'SHELXL96 (Sheldrick, 1996)'
_cell_angle_alpha 90.
_cell_angle_beta 90.
_cell_angle_gamma 90.
_cell_formula_units_Z 4
_cell_length_a 15.096(4)
_cell_length_b 7.329(2)
_cell_length_c 16.176(4)
_cell_measurement_reflns_used 25
_cell_measurement_temperature 298(2)
_cell_measurement_theta_max 25.0
_cell_measurement_theta_min 20.0
_cell_volume 1789.7(8)
_computing_cell_refinement 'CAD-4 Software'
_computing_data_collection 'CAD-4 Software (Enraf-Nonius, 1989)'
_computing_data_reduction 'NRCVAX DATRD2 (Gabe et al., 1989)'
_computing_molecular_graphics 'ORTEPII (Johnson, 1976) in NRCVAX (Gabe et al.,1989)'
_computing_publication_material 'SHELXL96 (Sheldrick, 1996)'
_computing_structure_refinement 'SHELXS96 (Sheldrick, 1996)'
_computing_structure_solution 'SHELXS86 (Sheldrick, 1985)'
_diffrn_ambient_temperature 298(2)
_diffrn_measurement_device 'Nonius CAD-4'
_diffrn_measurement_method \q/2\q
_diffrn_radiation_monochromator graphite
_diffrn_radiation_source 'normal-focus sealed tube'
_diffrn_radiation_type CuK\a
_diffrn_radiation_wavelength 1.54056
_diffrn_reflns_av_R_equivalents 0.000
_diffrn_reflns_av_sigmaI/netI 0.112
_diffrn_reflns_limit_h_max 18
_diffrn_reflns_limit_h_min 0
_diffrn_reflns_limit_k_max 8
_diffrn_reflns_limit_k_min 0
_diffrn_reflns_limit_l_max 19
_diffrn_reflns_limit_l_min 0
_diffrn_reflns_number 1820
_diffrn_reflns_theta_max 69.4
_diffrn_reflns_theta_min 4.0
_diffrn_standards_decay_% 1.3
_diffrn_standards_interval_time 60
_diffrn_standards_number 5
_exptl_absorpt_coefficient_mu 0.53
_exptl_absorpt_correction_type none
_exptl_crystal_colour colourless
_exptl_crystal_density_diffrn 1.203
_exptl_crystal_density_meas ?
_exptl_crystal_description needle
_exptl_crystal_F_000 688.0
_exptl_crystal_size_max 0.36
_exptl_crystal_size_mid 0.09
_exptl_crystal_size_min 0.08
_refine_diff_density_max 0.11
_refine_diff_density_min -0.21
_refine_ls_abs_structure_details 'Flack (1983)'
_refine_ls_abs_structure_Flack -0.7(9)
_refine_ls_extinction_coef 0.00198(14)
_refine_ls_extinction_method 'SHELXL96 (Sheldrick, 1996)'
_refine_ls_goodness_of_fit_all 0.95
_refine_ls_goodness_of_fit_ref 0.96
_refine_ls_hydrogen_treatment refall
_refine_ls_matrix_type full
_refine_ls_number_parameters 311
_refine_ls_number_reflns 1820
_refine_ls_number_restraints 1
_refine_ls_restrained_S_all 0.95
_refine_ls_restrained_S_obs 0.96
_refine_ls_R_factor_all 0.073
_refine_ls_R_factor_gt 0.037
_refine_ls_shift/su_max 0.04
_refine_ls_shift/su_mean 0.003
_refine_ls_structure_factor_coef Fsqd
_refine_ls_weighting_details 'w = 1/[\s^2^(Fo^2^)+(0.0069P)^2^] where P = (Fo^2^+2Fc^2^)/3'
_refine_ls_weighting_scheme calc
_refine_ls_wR_factor_all 0.078
_refine_ls_wR_factor_ref 0.068
_reflns_number_gt 953
_reflns_number_total 1820
_reflns_threshold_expression >2\s(I)
_cod_data_source_file qa0057.cif
_cod_data_source_block sube14
_cod_depositor_comments
;
The following automatic conversions were performed:
'_symmetry_cell_setting' value 'Orthorhombic' changed to 'orthorhombic'
according to '/home/saulius/struct/CIF-dictionaries/cif_core.dic'
dictionary named 'cif_core.dic' version 2.4.1 from 2010-06-29.

Automatic conversion script
Id: cif_fix_enum 1527 2010-12-29 10:47:43Z saulius 

The following automatic conversions were performed:

'_symmetry_cell_setting' value 'Orthorhombic' changed to
'orthorhombic' according to
/home/saulius/struct/CIF-dictionaries/cif_core.dic dictionary named
'cif_core.dic' version 2.4.1 from 2010-06-29.

Automatic conversion script
Id: cif_fix_values 1715 2011-07-08 13:25:40Z adriana 

The following automatic conversions were performed:

'_exptl_crystal_density_meas' value 'not measured' was changed to '?'
- the value is perceived as not measured.

Automatic conversion script
Id: cif_fix_values 3008 2015-01-20 13:52:24Z robertas 
;
_cod_database_code 2007855
_cod_database_fobs_code 2007855

loop_
_symmetry_equiv_pos_as_xyz
'x, y, z'
'-x+1/2, y+1/2, z+1/2'
'-x, y+1/2, -z'
'x+1/2, y, -z+1/2'

loop_
_atom_site_label
_atom_site_fract_x
_atom_site_fract_y
_atom_site_fract_z
_atom_site_U_iso_or_equiv
_atom_site_adp_type
_atom_site_calc_flag
_atom_site_refinement_flags
_atom_site_occupancy
_atom_site_disorder_group
_atom_site_type_symbol
B 0.7378(3) 0.1667(7) 0.3828(3) 0.0373(11) Uani d . 1 . B
C11 0.7950(2) 0.3078(6) 0.4393(2) 0.0383(10) Uani d . 1 . C
C21 0.7529(3) 0.4487(6) 0.4830(3) 0.0458(11) Uani d . 1 . C
H21 0.687(2) 0.471(5) 0.473(2) 0.053(13) Uiso d . 1 . H
C31 0.7988(4) 0.5663(8) 0.5349(3) 0.0527(12) Uani d . 1 . C
H31 0.761(3) 0.651(7) 0.569(2) 0.084(17) Uiso d . 1 . H
C41 0.8889(3) 0.5470(7) 0.5448(3) 0.0557(13) Uani d . 1 . C
H41 0.924(3) 0.617(6) 0.589(2) 0.077(16) Uiso d . 1 . H
C51 0.9329(3) 0.4092(7) 0.5028(3) 0.0560(14) Uani d . 1 . C
H51 0.994(3) 0.386(6) 0.516(2) 0.060(14) Uiso d . 1 . H
C61 0.8860(3) 0.2933(7) 0.4508(2) 0.0413(10) Uani d . 1 . C
H61 0.922(3) 0.199(7) 0.416(2) 0.091(18) Uiso d . 1 . H
C12 0.6708(2) 0.0378(6) 0.4361(2) 0.0374(10) Uani d . 1 . C
C22 0.6564(3) 0.0572(7) 0.5209(3) 0.0434(11) Uani d . 1 . C
H22 0.692(2) 0.138(5) 0.556(2) 0.045(12) Uiso d . 1 . H
C32 0.6027(3) -0.0641(8) 0.5650(3) 0.0573(14) Uani d . 1 . C
H32 0.592(2) -0.053(6) 0.623(2) 0.052(13) Uiso d . 1 . H
C42 0.5591(3) -0.2041(8) 0.5255(3) 0.0566(14) Uani d . 1 . C
H42 0.515(3) -0.275(7) 0.564(3) 0.11(2) Uiso d . 1 . H
C52 0.5720(3) -0.2285(8) 0.4420(3) 0.0563(14) Uani d . 1 . C
H52 0.540(3) -0.311(7) 0.412(3) 0.09(2) Uiso d . 1 . H
C62 0.6269(3) -0.1090(7) 0.3987(3) 0.0469(12) Uani d . 1 . C
H62 0.637(2) -0.132(5) 0.3378(19) 0.040(11) Uiso d . 1 . H
C13 0.8022(3) 0.0388(6) 0.3267(2) 0.0382(10) Uani d . 1 . C
C23 0.8416(3) -0.1157(6) 0.3640(3) 0.0444(11) Uani d . 1 . C
H23 0.827(2) -0.147(6) 0.424(2) 0.057(13) Uiso d . 1 . H
C33 0.8995(3) -0.2278(7) 0.3225(3) 0.0512(12) Uani d . 1 . C
H33 0.931(3) -0.322(7) 0.357(3) 0.097(19) Uiso d . 1 . H
C43 0.9195(3) -0.1957(7) 0.2414(3) 0.0575(13) Uani d . 1 . C
H43 0.962(2) -0.264(6) 0.214(2) 0.060(14) Uiso d . 1 . H
C53 0.8823(3) -0.0477(9) 0.2013(3) 0.0593(14) Uani d . 1 . C
H53 0.896(3) -0.040(6) 0.144(2) 0.069(16) Uiso d . 1 . H
C63 0.8245(3) 0.0665(7) 0.2435(3) 0.0448(11) Uani d . 1 . C
H63 0.796(3) 0.179(7) 0.213(3) 0.092(18) Uiso d . 1 . H
N14 0.6491(3) 0.5079(5) 0.2300(2) 0.0462(10) Uani d . 1 . N
C24 0.7083(3) 0.4495(6) 0.2858(3) 0.0447(11) Uani d . 1 . C
H24 0.776(3) 0.510(7) 0.304(3) 0.11(2) Uiso d . 1 . H
N34 0.6797(2) 0.2919(5) 0.31982(18) 0.0395(8) Uani d . 1 . N
C44 0.5983(3) 0.2537(7) 0.2840(3) 0.0485(12) Uani d . 1 . C
H44 0.557(3) 0.142(8) 0.295(3) 0.11(2) Uiso d . 1 . H
C54 0.5797(3) 0.3865(7) 0.2275(3) 0.0533(13) Uani d . 1 . C
H54 0.521(2) 0.390(6) 0.191(2) 0.060(13) Uiso d . 1 . H
C64 0.6592(4) 0.6770(8) 0.1798(3) 0.0683(15) Uani d . 1 . C
H64A 0.590(5) 0.748(15) 0.177(4) 0.25(4) Uiso d . 1 . H
H64B 0.666(4) 0.643(9) 0.108(4) 0.17(3) Uiso d . 1 . H
H64C 0.728(4) 0.754(11) 0.191(3) 0.16(3) Uiso d . 1 . H

loop_
_atom_site_aniso_label
_atom_site_aniso_U_11
_atom_site_aniso_U_22
_atom_site_aniso_U_33
_atom_site_aniso_U_12
_atom_site_aniso_U_13
_atom_site_aniso_U_23
B 0.039(2) 0.039(2) 0.034(2) 0.007(3) -0.004(2) 0.003(2)
C12 0.037(2) 0.038(3) 0.038(2) 0.004(2) 0.0006(18) 0.005(2)
C62 0.050(3) 0.049(3) 0.042(2) -0.008(3) -0.002(2) -0.001(2)
C52 0.054(3) 0.048(3) 0.067(3) -0.009(3) -0.008(3) 0.013(3)
C42 0.047(3) 0.056(4) 0.067(3) 0.003(3) 0.006(3) 0.021(3)
C32 0.059(3) 0.066(4) 0.046(3) 0.010(3) 0.011(3) 0.014(3)
C22 0.043(2) 0.045(3) 0.042(2) 0.002(3) 0.001(2) 0.003(2)
C13 0.039(2) 0.040(3) 0.035(2) -0.001(2) -0.0013(18) 0.001(2)
C63 0.052(3) 0.044(3) 0.037(2) -0.001(3) 0.003(2) 0.004(2)
C53 0.062(3) 0.074(4) 0.042(3) -0.004(3) 0.012(3) -0.005(3)
C43 0.053(3) 0.055(3) 0.064(3) 0.008(3) 0.011(3) -0.015(3)
C33 0.053(3) 0.045(3) 0.056(3) 0.005(3) 0.003(2) -0.002(3)
C23 0.056(3) 0.039(2) 0.038(2) 0.010(3) 0.007(2) 0.006(2)
N34 0.0398(19) 0.037(2) 0.0415(19) 0.0068(19) -0.0031(15) 0.0049(19)
C44 0.045(3) 0.043(3) 0.058(3) 0.002(2) -0.013(2) 0.002(3)
C54 0.047(3) 0.057(3) 0.055(3) 0.004(3) -0.017(2) 0.003(3)
N14 0.055(2) 0.041(2) 0.042(2) 0.007(2) -0.0015(18) 0.0094(19)
C24 0.049(3) 0.040(3) 0.044(2) 0.002(2) -0.006(2) 0.005(2)
C64 0.084(4) 0.064(4) 0.057(3) 0.006(4) 0.003(3) 0.031(3)
C11 0.038(2) 0.042(3) 0.036(2) 0.003(2) 0.0002(18) 0.005(2)
C61 0.041(2) 0.043(3) 0.040(2) 0.001(3) -0.0031(19) 0.002(2)
C51 0.047(3) 0.061(4) 0.060(3) -0.010(3) -0.012(2) 0.000(3)
C41 0.066(3) 0.047(3) 0.055(3) -0.021(3) -0.006(3) 0.005(3)
C31 0.071(3) 0.040(3) 0.047(3) -0.005(3) 0.009(2) -0.003(3)
C21 0.046(3) 0.040(3) 0.051(3) 0.004(3) -0.002(2) -0.002(2)

loop_
_atom_type_symbol
_atom_type_description
_atom_type_scat_dispersion_real
_atom_type_scat_dispersion_imag
_atom_type_scat_source
N N 0.0311 0.0180 'International Tables Vol C Tables 4.2.6.8 and 6.1.1.4'
C C 0.0181 0.0091 'International Tables Vol C Tables 4.2.6.8 and 6.1.1.4'
B B 0.0090 0.0039 'International Tables Vol C Tables 4.2.6.8 and 6.1.1.4'
H H 0.0000 0.0000 'International Tables Vol C Tables 4.2.6.8 and 6.1.1.4'

loop_
_geom_angle_atom_site_label_1
_geom_angle_atom_site_label_2
_geom_angle_atom_site_label_3
_geom_angle
_geom_angle_publ_flag
C11 B C12 113.6(3) y
C11 B C13 111.2(3) y
C11 B N34 106.2(4) y
C12 B N34 108.8(3) y
C12 B C13 109.4(4) y
C13 B N34 107.3(3) y
C22 C12 C62 115.4(4) ?
C22 C12 B 123.8(4) ?
C62 C12 B 120.7(4) ?
C52 C62 C12 123.2(4) ?
C52 C62 H62 118(2) ?
C12 C62 H62 119(2) ?
C42 C52 C62 119.7(5) ?
C42 C52 H52 122(3) ?
C62 C52 H52 117(3) ?
C52 C42 C32 119.0(5) ?
C52 C42 H42 127(3) ?
C32 C42 H42 114(3) ?
C42 C32 C22 120.9(5) ?
C42 C32 H32 116(3) ?
C22 C32 H32 123(3) ?
C12 C22 C32 121.8(5) ?
C12 C22 H22 123(2) ?
C32 C22 H22 114(2) ?
C63 C13 C23 115.2(4) ?
C63 C13 B 126.5(4) ?
C23 C13 B 118.3(3) ?
C53 C63 C13 122.3(5) ?
C53 C63 H63 120(2) ?
C13 C63 H63 117(2) ?
C43 C53 C63 119.8(5) ?
C43 C53 H53 114(3) ?
C63 C53 H53 126(3) ?
C33 C43 C53 119.8(5) ?
C33 C43 H43 122(3) ?
C53 C43 H43 118(3) ?
C43 C33 C23 120.4(5) ?
C43 C33 H33 123(3) ?
C23 C33 H33 116(3) ?
C33 C23 C13 122.5(4) ?
C33 C23 H23 118(2) ?
C13 C23 H23 120(2) ?
C24 N14 C54 108.8(4) y
C24 N14 C64 124.3(4) y
C54 N14 C64 126.9(4) y
N14 C24 N34 109.5(4) y
N14 C24 H24 130(3) ?
N34 C24 H24 120(3) ?
C24 N34 C44 106.6(4) y
C24 N34 B 124.4(3) y
C44 N34 B 128.7(4) y
C54 C44 N34 108.6(4) y
C54 C44 H44 124(3) ?
N34 C44 H44 128(3) ?
C44 C54 N14 106.5(4) y
C44 C54 H54 124(2) ?
N14 C54 H54 129(2) ?
N14 C64 H64A 107(4) ?
N14 C64 H64B 112(3) ?
H64A C64 H64B 98(4) ?
N14 C64 H64C 114(3) ?
H64A C64 H64C 125(5) ?
H64B C64 H64C 100(4) ?
C61 C11 C21 115.8(4) ?
C61 C11 B 123.4(4) ?
C21 C11 B 120.7(4) ?
C51 C61 C11 122.5(5) ?
C51 C61 H61 117(2) ?
C11 C61 H61 120(2) ?
C41 C51 C61 119.9(5) ?
C41 C51 H51 119(3) ?
C61 C51 H51 121(3) ?
C31 C41 C51 119.4(5) ?
C31 C41 H41 123(2) ?
C51 C41 H41 117(2) ?
C41 C31 C21 120.0(5) ?
C41 C31 H31 124(3) ?
C21 C31 H31 116(3) ?
C31 C21 C11 122.4(4) ?
C31 C21 H21 119(2) ?
C11 C21 H21 118(2) ?

loop_
_geom_bond_atom_site_label_1
_geom_bond_atom_site_label_2
_geom_bond_site_symmetry_2
_geom_bond_distance
_geom_bond_publ_flag
B C11 . 1.627(6) y
B C12 . 1.630(6) y
B C13 . 1.627(6) y
B N34 . 1.628(5) y
C12 C22 . 1.397(5) ?
C12 C62 . 1.401(6) ?
C62 C52 . 1.395(6) ?
C62 H62 . 1.01(3) ?
C52 C42 . 1.377(6) ?
C52 H52 . 0.92(5) ?
C42 C32 . 1.377(7) ?
C42 H42 . 1.05(5) ?
C32 C22 . 1.399(6) ?
C32 H32 . 0.96(3) ?
C22 H22 . 0.98(4) ?
C13 C63 . 1.403(5) ?
C13 C23 . 1.414(6) ?
C63 C53 . 1.389(7) ?
C63 H63 . 1.05(5) ?
C53 C43 . 1.383(7) ?
C53 H53 . 0.95(4) ?
C43 C33 . 1.366(6) ?
C43 H43 . 0.94(4) ?
C33 C23 . 1.374(6) ?
C33 H33 . 1.01(5) ?
C23 H23 . 1.02(3) ?
N14 C24 . 1.340(5) y
N14 C64 . 1.490(5) y
C24 N34 . 1.350(5) y
N34 C44 . 1.387(5) y
C44 C54 . 1.364(6) y
C44 H44 . 1.04(5) ?
C54 N14 . 1.374(5) y
C54 H54 . 1.06(3) ?
C24 H24 . 1.15(5) ?
C64 H64A . 1.16(8) ?
C64 H64B . 1.20(7) ?
C64 H64C . 1.20(6) ?
C11 C61 . 1.391(5) ?
C11 C21 . 1.404(6) ?
C61 C51 . 1.388(6) ?
C61 H61 . 1.05(4) ?
C51 C41 . 1.387(7) ?
C51 H51 . 0.96(4) ?
C41 C31 . 1.377(6) ?
C41 H41 . 1.02(4) ?
C31 C21 . 1.389(6) ?
C31 H31 . 1.00(4) ?
C21 H21 . 1.03(3) ?

loop_
_geom_torsion_atom_site_label_1
_geom_torsion_atom_site_label_2
_geom_torsion_atom_site_label_3
_geom_torsion_atom_site_label_4
_geom_torsion
C13 B C12 C22 131.1(4)
C11 B C12 C22 6.1(6)
N34 B C12 C22 -112.0(4)
C13 B C12 C62 -45.3(5)
C11 B C12 C62 -170.3(4)
N34 B C12 C62 71.6(5)
C22 C12 C62 C52 0.4(7)
B C12 C62 C52 177.1(4)
C12 C62 C52 C42 0.0(8)
C62 C52 C42 C32 -1.6(8)
C52 C42 C32 C22 2.8(8)
C62 C12 C22 C32 0.8(6)
B C12 C22 C32 -175.8(4)
C42 C32 C22 C12 -2.4(7)
C11 B C13 C63 -98.0(5)
N34 B C13 C63 17.8(6)
C12 B C13 C63 135.7(4)
C11 B C13 C23 81.2(5)
N34 B C13 C23 -163.1(4)
C12 B C13 C23 -45.1(5)
C23 C13 C63 C53 -1.1(7)
B C13 C63 C53 178.1(5)
C13 C63 C53 C43 0.5(8)
C63 C53 C43 C33 -0.4(8)
C53 C43 C33 C23 1.1(8)
C43 C33 C23 C13 -1.8(7)
C63 C13 C23 C33 1.8(7)
B C13 C23 C33 -177.5(4)
C13 B N34 C24 -83.1(5)
C11 B N34 C24 35.9(5)
C12 B N34 C24 158.6(4)
C13 B N34 C44 89.5(4)
C11 B N34 C44 -151.4(4)
C12 B N34 C44 -28.7(6)
C24 N34 C44 C54 1.3(5)
B N34 C44 C54 -172.4(4)
N34 C44 C54 N14 -1.1(5)
C44 C54 N14 C24 0.5(6)
C44 C54 N14 C64 -179.7(4)
C54 N14 C24 N34 0.3(5)
C64 N14 C24 N34 -179.5(4)
C44 N34 C24 N14 -0.9(4)
B N34 C24 N14 173.1(4)
C13 B C11 C61 -12.7(6)
N34 B C11 C61 -129.1(4)
C12 B C11 C61 111.3(4)
C13 B C11 C21 170.4(4)
N34 B C11 C21 54.0(5)
C12 B C11 C21 -65.6(5)
C21 C11 C61 C51 0.6(6)
B C11 C61 C51 -176.4(4)
C11 C61 C51 C41 -0.7(7)
C61 C51 C41 C31 0.5(8)
C51 C41 C31 C21 -0.2(8)
C41 C31 C21 C11 0.1(7)
C61 C11 C21 C31 -0.3(6)
B C11 C21 C31 176.8(4)

loop_
_cod_related_entry_id
_cod_related_entry_database
_cod_related_entry_code
1 ChemSpider 21136768
